data_1576541
loop_
_publ_author_name
'Hornig, David'

_publ_contact_author_name
;
;
_publ_section_title
;
 Experimental and theoretical investigations on transition metal and
 lanthanide containing molecular magnets
;
_journal_name_full 'Dissertation Friedrich Schiller University Jena'
_journal_page_first 1
_journal_page_last 183
_journal_paper_doi 10.22032/dbt.25623
_journal_volume 2015
_journal_year 2015
_chemical_formula_moiety 'C68 H66 N6 O4 Zn2, 2(C H4 O), 4(C H Cl3)'
_chemical_formula_sum 'C74 H78 Cl12 N6 O6 Zn2'
_chemical_formula_weight 1703.56
_space_group_crystal_system triclinic
_space_group_IT_number 2
_space_group_name_Hall '-P 1'
_space_group_name_H-M_alt 'P -1'
_atom_sites_solution_hydrogens mixed
_atom_sites_solution_primary iterative
_audit_creation_date 2014-05-15
_audit_creation_method
;
Olex2 1.2
(compiled 2014.03.20 svn.r2918 for OlexSys, GUI svn.r4816)
;
_cell_angle_alpha 77.092(2)
_cell_angle_beta 72.586(2)
_cell_angle_gamma 73.880(2)
_cell_formula_units_Z 1
_cell_length_a 12.3155(5)
_cell_length_b 12.9766(3)
_cell_length_c 13.3858(5)
_cell_measurement_temperature 133(2)
_cell_volume 1937.83(12)
_computing_molecular_graphics 'Olex2 (Dolomanov et al., 2009)'
_computing_publication_material 'Olex2 (Dolomanov et al., 2009)'
_computing_structure_refinement 'ShelXL (Sheldrick, 2008)'
_computing_structure_solution 'olex2.solve (Bourhis et al., 2013)'
_diffrn_ambient_temperature 133.15
_diffrn_measured_fraction_theta_full 0.975
_diffrn_measured_fraction_theta_max 0.958
_diffrn_measurement_device_type 'Bruker APEX-II CCD'
_diffrn_measurement_method '\w scans'
_diffrn_radiation_monochromator graphite
_diffrn_radiation_type MoK\a
_diffrn_radiation_wavelength 0.71073
_diffrn_reflns_av_R_equivalents 0.0194
_diffrn_reflns_av_unetI/netI 0.0340
_diffrn_reflns_Laue_measured_fraction_full 0.975
_diffrn_reflns_Laue_measured_fraction_max 0.958
_diffrn_reflns_limit_h_max 14
_diffrn_reflns_limit_h_min -16
_diffrn_reflns_limit_k_max 16
_diffrn_reflns_limit_k_min -13
_diffrn_reflns_limit_l_max 15
_diffrn_reflns_limit_l_min -17
_diffrn_reflns_number 11407
_diffrn_reflns_point_group_measured_fraction_full 0.975
_diffrn_reflns_point_group_measured_fraction_max 0.958
_diffrn_reflns_theta_full 25.242
_diffrn_reflns_theta_max 27.533
_diffrn_reflns_theta_min 3.846
_diffrn_standards_number 0
_exptl_absorpt_coefficient_mu 1.087
_exptl_absorpt_correction_type none
_exptl_crystal_density_diffrn 1.460
_exptl_crystal_F_000 876
_exptl_crystal_size_max 0.06
_exptl_crystal_size_mid 0.06
_exptl_crystal_size_min 0.04
_refine_diff_density_max 1.042
_refine_diff_density_min -0.797
_refine_diff_density_rms 0.075
_refine_ls_extinction_coef .
_refine_ls_extinction_method none
_refine_ls_goodness_of_fit_ref 1.105
_refine_ls_hydrogen_treatment mixed
_refine_ls_matrix_type full
_refine_ls_number_parameters 470
_refine_ls_number_reflns 8542
_refine_ls_number_restraints 0
_refine_ls_restrained_S_all 1.105
_refine_ls_R_factor_all 0.0537
_refine_ls_R_factor_gt 0.0438
_refine_ls_shift/su_max 0.002
_refine_ls_shift/su_mean 0.000
_refine_ls_structure_factor_coef Fsqd
_refine_ls_weighting_details 'w=1/[\s^2^(Fo^2^)+4.2165P] where P=(Fo^2^+2Fc^2^)/3'
_refine_ls_weighting_scheme calc
_refine_ls_wR_factor_gt 0.0892
_refine_ls_wR_factor_ref 0.0969
_reflns_Friedel_coverage 0.000
_reflns_Friedel_fraction_full .
_reflns_Friedel_fraction_max .
_reflns_number_gt 7554
_reflns_number_total 8542
_reflns_threshold_expression 'I > 2\s(I)'
_cod_data_source_file fo4113.cif
_cod_data_source_block fo4113
_cod_database_code 1576541
_shelxl_version_number 2013-4
_shelx_space_group_comment
;
The symmetry employed for this shelxl refinement is uniquely defined
by the following loop, which should always be used as a source of
symmetry information in preference to the above space-group names.
They are only intended as comments.
;
_shelx_estimated_absorpt_t_max 0.958
_shelx_estimated_absorpt_t_min 0.938
_olex2_refinement_description
;
1. Fixed Uiso
 At 1.2 times of:
  All C(H) groups, All N(H) groups
 At 1.5 times of:
  All C(H,H,H) groups
2.a Aromatic/amide H refined with riding coordinates:
 N3(H3), C17(H17), C19(H19), C20(H20), C23(H23), C9(H9), C13(H13), C22(H22),
 C24(H24), C25(H25), C2(H2), C4(H4), C3(H3A), C7(H7), C5(H5)
2.b Idealised Me refined as rotating group:
 C29(H29A,H29B,H29C), C32(H32A,H32B,H32C), C34(H34A,H34B,H34C), C33(H33A,H33B,
 H33C), C28(H28A,H28B,H28C), C30(H30A,H30B,H30C), C1M(H1MA,H1MB,H1MC)
;

loop_
_space_group_symop_operation_xyz
'x, y, z'
'-x, -y, -z'

loop_
_atom_site_label
_atom_site_type_symbol
_atom_site_fract_x
_atom_site_fract_y
_atom_site_fract_z
_atom_site_U_iso_or_equiv
_atom_site_adp_type
_atom_site_occupancy
_atom_site_site_symmetry_order
_atom_site_calc_flag
_atom_site_refinement_flags_posn
_atom_site_refinement_flags_adp
_atom_site_refinement_flags_occupancy
_atom_site_disorder_assembly
_atom_site_disorder_group
O2 O 1.23722(15) 0.40247(15) 0.93369(14) 0.0208(4) Uani 1 1 d . . . . .
N2 N 1.04686(17) 0.31320(16) 0.92100(15) 0.0151(4) Uani 1 1 d . . . . .
N3 N 0.81804(18) 0.08155(16) 0.78082(16) 0.0160(4) Uani 1 1 d . . . . .
H3 H 0.8061 0.0826 0.7189 0.019 Uiso 1 1 calc R . . . .
C18 C 0.9875(2) 0.25479(19) 0.88398(19) 0.0155(4) Uani 1 1 d . . . . .
C17 C 0.9926(2) 0.27505(19) 0.77536(19) 0.0172(5) Uani 1 1 d . . . . .
H17 H 1.0353 0.3263 0.7310 0.021 Uiso 1 1 calc R . . . .
C19 C 0.9320(2) 0.17657(18) 0.95159(18) 0.0153(4) Uani 1 1 d . . . . .
H19 H 0.9302 0.1609 1.0248 0.018 Uiso 1 1 calc R . . . .
C20 C 1.0039(2) 0.33981(19) 1.01483(19) 0.0159(5) Uani 1 1 d . . . . .
H20 H 0.9285 0.3274 1.0513 0.019 Uiso 1 1 calc R . . . .
C14 C 0.8788(2) 0.12186(18) 0.90812(18) 0.0137(4) Uani 1 1 d . . . . .
C23 C 1.0354(3) 0.4448(2) 1.2382(2) 0.0243(5) Uani 1 1 d . . . . .
H23 H 0.9911 0.4546 1.3084 0.029 Uiso 1 1 calc R . . . .
C10 C 0.7144(2) -0.06553(19) 0.89094(19) 0.0154(4) Uani 1 1 d . . . . .
C29 C 0.5970(2) 0.0144(2) 0.7563(2) 0.0243(5) Uani 1 1 d . . . . .
H29A H 0.5300 0.0426 0.8122 0.036 Uiso 1 1 calc GR . . . .
H29B H 0.5691 -0.0019 0.7015 0.036 Uiso 1 1 calc GR . . . .
H29C H 0.6441 0.0688 0.7248 0.036 Uiso 1 1 calc GR . . . .
C32 C 0.8126(3) 0.2971(2) 0.6017(2) 0.0279(6) Uani 1 1 d . . . . .
H32A H 0.8126 0.3179 0.5266 0.042 Uiso 1 1 calc GR . . . .
H32B H 0.7766 0.3606 0.6379 0.042 Uiso 1 1 calc GR . . . .
H32C H 0.7680 0.2408 0.6341 0.042 Uiso 1 1 calc GR . . . .
C9 C 0.6948(2) -0.12327(19) 0.99331(19) 0.0159(5) Uani 1 1 d . . . . .
H9 H 0.6538 -0.1794 1.0092 0.019 Uiso 1 1 calc R . . . .
C12 C 0.8152(2) 0.03742(18) 0.95497(18) 0.0141(4) Uani 1 1 d . . . . .
C11 C 0.7777(2) 0.01468(19) 0.87360(18) 0.0151(4) Uani 1 1 d . . . . .
C34 C 0.9965(3) 0.1528(2) 0.5551(2) 0.0306(6) Uani 1 1 d . . . . .
H34A H 0.9544 0.0951 0.5896 0.046 Uiso 1 1 calc GR . . . .
H34B H 1.0780 0.1271 0.5590 0.046 Uiso 1 1 calc GR . . . .
H34C H 0.9937 0.1724 0.4807 0.046 Uiso 1 1 calc GR . . . .
C13 C 0.7927(2) -0.02192(18) 1.05701(18) 0.0146(4) Uani 1 1 d . . . . .
H13 H 0.8175 -0.0074 1.1121 0.018 Uiso 1 1 calc R . . . .
C33 C 1.0066(3) 0.3408(3) 0.5537(2) 0.0331(7) Uani 1 1 d . . . . .
H33A H 1.0057 0.3562 0.4789 0.050 Uiso 1 1 calc GR . . . .
H33B H 1.0875 0.3155 0.5595 0.050 Uiso 1 1 calc GR . . . .
H33C H 0.9698 0.4070 0.5858 0.050 Uiso 1 1 calc GR . . . .
C16 C 0.9384(2) 0.22396(19) 0.72911(18) 0.0156(4) Uani 1 1 d . . . . .
C31 C 0.9389(2) 0.2528(2) 0.61155(19) 0.0196(5) Uani 1 1 d . . . . .
C15 C 0.8801(2) 0.14672(18) 0.80012(18) 0.0150(4) Uani 1 1 d . . . . .
C22 C 0.9933(2) 0.4041(2) 1.17450(19) 0.0197(5) Uani 1 1 d . . . . .
H22 H 0.9186 0.3873 1.2011 0.024 Uiso 1 1 calc R . . . .
C27 C 0.6720(2) -0.08979(19) 0.80380(19) 0.0169(5) Uani 1 1 d . . . . .
C21 C 1.0584(2) 0.38647(19) 1.07016(19) 0.0169(5) Uani 1 1 d . . . . .
C28 C 0.5957(3) -0.1731(2) 0.8478(2) 0.0273(6) Uani 1 1 d . . . . .
H28A H 0.6417 -0.2416 0.8768 0.041 Uiso 1 1 calc GR . . . .
H28B H 0.5681 -0.1852 0.7908 0.041 Uiso 1 1 calc GR . . . .
H28C H 0.5285 -0.1457 0.9040 0.041 Uiso 1 1 calc GR . . . .
C26 C 1.1691(2) 0.41427(19) 1.02922(19) 0.0179(5) Uani 1 1 d . . . . .
C24 C 1.1438(2) 0.4714(2) 1.1982(2) 0.0250(6) Uani 1 1 d . . . . .
H24 H 1.1738 0.4993 1.2416 0.030 Uiso 1 1 calc R . . . .
C8 C 0.7331(2) -0.10237(19) 1.07425(19) 0.0161(5) Uani 1 1 d . . . . .
C30 C 0.7781(2) -0.1358(2) 0.7174(2) 0.0247(5) Uani 1 1 d . . . . .
H30A H 0.8258 -0.0819 0.6857 0.037 Uiso 1 1 calc GR . . . .
H30B H 0.7510 -0.1527 0.6624 0.037 Uiso 1 1 calc GR . . . .
H30C H 0.8251 -0.2020 0.7489 0.037 Uiso 1 1 calc GR . . . .
C25 C 1.2084(2) 0.4579(2) 1.0965(2) 0.0233(5) Uani 1 1 d . . . . .
H25 H 1.2813 0.4783 1.0708 0.028 Uiso 1 1 calc R . . . .
N1 N 0.71659(18) -0.17552(16) 1.17230(16) 0.0154(4) Uani 1 1 d . . . . .
O1 O 0.75774(16) -0.38338(14) 1.31284(14) 0.0202(4) Uani 1 1 d . . . . .
C2 C 0.6865(2) -0.3687(2) 1.4940(2) 0.0248(5) Uani 1 1 d . . . . .
H2 H 0.7118 -0.4452 1.5105 0.030 Uiso 1 1 calc R . . . .
C1 C 0.7052(2) -0.3198(2) 1.38630(19) 0.0186(5) Uani 1 1 d . . . . .
C6 C 0.6689(2) -0.2046(2) 1.36508(19) 0.0180(5) Uani 1 1 d . . . . .
C4 C 0.5955(3) -0.1963(2) 1.5543(2) 0.0272(6) Uani 1 1 d . . . . .
H4 H 0.5574 -0.1551 1.6107 0.033 Uiso 1 1 calc R . . . .
C3 C 0.6330(3) -0.3087(2) 1.5751(2) 0.0276(6) Uani 1 1 d . . . . .
H3A H 0.6213 -0.3444 1.6464 0.033 Uiso 1 1 calc R . . . .
C7 C 0.6826(2) -0.13950(19) 1.26113(19) 0.0172(5) Uani 1 1 d . . . . .
H7 H 0.6648 -0.0630 1.2583 0.021 Uiso 1 1 calc R . . . .
C5 C 0.6148(2) -0.1460(2) 1.4508(2) 0.0230(5) Uani 1 1 d . . . . .
H5 H 0.5909 -0.0692 1.4365 0.028 Uiso 1 1 calc R . . . .
O1M O 0.73692(17) -0.59651(16) 1.36131(16) 0.0269(4) Uani 1 1 d . . . . .
C1M C 0.6183(3) -0.5942(3) 1.4173(3) 0.0322(6) Uani 1 1 d . . . . .
H1MA H 0.5668 -0.5378 1.3795 0.048 Uiso 1 1 calc GR . . . .
H1MB H 0.6048 -0.5783 1.4887 0.048 Uiso 1 1 calc GR . . . .
H1MC H 0.6015 -0.6649 1.4220 0.048 Uiso 1 1 calc GR . . . .
C1C2 C 0.7908(3) -0.8260(2) 1.3114(2) 0.0300(6) Uani 1 1 d . . . . .
Cl12 Cl 0.69815(8) -0.80358(8) 1.22685(8) 0.0484(2) Uani 1 1 d . . . . .
Cl22 Cl 0.93329(7) -0.89296(7) 1.25115(6) 0.03843(18) Uani 1 1 d . . . . .
Cl32 Cl 0.73591(8) -0.90173(7) 1.43439(7) 0.0460(2) Uani 1 1 d . . . . .
C1C1 C 1.5033(3) 0.3818(2) 0.8716(3) 0.0303(6) Uani 1 1 d . . . . .
Cl11 Cl 1.50301(7) 0.33195(8) 0.75922(8) 0.0459(2) Uani 1 1 d . . . . .
Cl21 Cl 1.62222(8) 0.30636(8) 0.92258(8) 0.0488(2) Uani 1 1 d . . . . .
Cl31 Cl 1.50676(10) 0.51986(7) 0.84099(8) 0.0529(2) Uani 1 1 d . . . . .
Zn1 Zn 0.79367(2) -0.33371(2) 1.16312(2) 0.01621(7) Uani 1 1 d . . . . .
H1C1 H 1.430(3) 0.377(2) 0.920(3) 0.025(8) Uiso 1 1 d . . . . .
H1M H 0.744(3) -0.531(3) 1.345(3) 0.044(11) Uiso 1 1 d . . . . .
H1C2 H 0.790(3) -0.758(3) 1.321(3) 0.041(10) Uiso 1 1 d . . . . .

loop_
_atom_site_aniso_label
_atom_site_aniso_U_11
_atom_site_aniso_U_22
_atom_site_aniso_U_33
_atom_site_aniso_U_23
_atom_site_aniso_U_13
_atom_site_aniso_U_12
O2 0.0191(9) 0.0257(9) 0.0203(9) -0.0078(7) -0.0015(7) -0.0099(7)
N2 0.0169(10) 0.0152(9) 0.0143(9) -0.0010(7) -0.0044(8) -0.0059(8)
N3 0.0192(10) 0.0182(10) 0.0130(9) 0.0009(8) -0.0068(8) -0.0078(8)
C18 0.0148(11) 0.0165(11) 0.0166(11) -0.0039(9) -0.0051(9) -0.0037(9)
C17 0.0176(11) 0.0176(11) 0.0157(11) -0.0002(9) -0.0032(9) -0.0058(9)
C19 0.0167(11) 0.0158(11) 0.0117(10) -0.0020(8) -0.0032(9) -0.0017(9)
C20 0.0150(11) 0.0154(10) 0.0167(11) 0.0006(9) -0.0034(9) -0.0053(9)
C14 0.0140(11) 0.0129(10) 0.0129(10) -0.0013(8) -0.0023(8) -0.0029(8)
C23 0.0331(15) 0.0210(12) 0.0181(12) -0.0058(10) -0.0072(11) -0.0019(11)
C10 0.0152(11) 0.0175(11) 0.0155(11) -0.0038(9) -0.0062(9) -0.0034(9)
C29 0.0253(13) 0.0247(13) 0.0265(14) -0.0018(11) -0.0139(11) -0.0050(11)
C32 0.0315(15) 0.0323(14) 0.0201(13) 0.0046(11) -0.0123(11) -0.0083(12)
C9 0.0164(11) 0.0149(10) 0.0180(11) -0.0019(9) -0.0065(9) -0.0039(9)
C12 0.0158(11) 0.0144(10) 0.0123(10) -0.0016(8) -0.0047(9) -0.0030(9)
C11 0.0150(11) 0.0164(11) 0.0127(11) -0.0017(8) -0.0031(9) -0.0028(9)
C34 0.0360(16) 0.0350(15) 0.0170(13) -0.0076(11) -0.0012(11) -0.0053(13)
C13 0.0154(11) 0.0159(11) 0.0129(11) -0.0033(9) -0.0043(9) -0.0026(9)
C33 0.0453(18) 0.0429(17) 0.0160(13) 0.0095(12) -0.0096(12) -0.0269(15)
C16 0.0159(11) 0.0162(11) 0.0134(11) -0.0001(9) -0.0040(9) -0.0028(9)
C31 0.0224(13) 0.0239(12) 0.0143(11) 0.0003(9) -0.0051(9) -0.0100(10)
C15 0.0167(11) 0.0136(10) 0.0146(11) -0.0026(8) -0.0041(9) -0.0029(9)
C22 0.0229(12) 0.0178(11) 0.0166(12) -0.0019(9) -0.0023(10) -0.0056(10)
C27 0.0194(12) 0.0189(11) 0.0150(11) -0.0018(9) -0.0069(9) -0.0063(9)
C21 0.0194(12) 0.0143(10) 0.0174(11) -0.0015(9) -0.0071(9) -0.0025(9)
C28 0.0360(15) 0.0327(14) 0.0234(13) -0.0020(11) -0.0122(12) -0.0207(13)
C26 0.0184(12) 0.0163(11) 0.0187(12) -0.0035(9) -0.0050(9) -0.0027(9)
C24 0.0294(14) 0.0234(13) 0.0258(14) -0.0097(11) -0.0144(11) 0.0014(11)
C8 0.0174(11) 0.0155(11) 0.0149(11) -0.0012(9) -0.0040(9) -0.0037(9)
C30 0.0253(13) 0.0279(13) 0.0237(13) -0.0110(11) -0.0052(11) -0.0062(11)
C25 0.0201(12) 0.0232(12) 0.0297(14) -0.0088(11) -0.0103(11) -0.0020(10)
N1 0.0170(10) 0.0156(9) 0.0144(9) -0.0002(7) -0.0045(8) -0.0058(8)
O1 0.0239(9) 0.0184(8) 0.0157(8) -0.0002(7) -0.0020(7) -0.0060(7)
C2 0.0292(14) 0.0265(13) 0.0191(12) 0.0019(10) -0.0055(11) -0.0119(11)
C1 0.0196(12) 0.0212(12) 0.0167(11) -0.0021(9) -0.0045(9) -0.0083(10)
C6 0.0169(11) 0.0232(12) 0.0151(11) -0.0025(9) -0.0035(9) -0.0076(10)
C4 0.0305(15) 0.0375(15) 0.0155(12) -0.0089(11) -0.0020(11) -0.0110(12)
C3 0.0311(15) 0.0389(15) 0.0153(12) 0.0013(11) -0.0048(11) -0.0174(12)
C7 0.0158(11) 0.0167(11) 0.0195(12) -0.0034(9) -0.0039(9) -0.0046(9)
C5 0.0238(13) 0.0276(13) 0.0200(12) -0.0073(10) -0.0048(10) -0.0078(11)
O1M 0.0267(10) 0.0197(9) 0.0289(10) -0.0042(8) 0.0016(8) -0.0054(8)
C1M 0.0256(14) 0.0327(15) 0.0363(16) -0.0085(13) -0.0045(12) -0.0045(12)
C1C2 0.0291(15) 0.0267(14) 0.0336(16) -0.0104(12) -0.0058(12) -0.0031(12)
Cl12 0.0365(4) 0.0582(5) 0.0517(5) -0.0241(4) -0.0197(4) 0.0089(4)
Cl22 0.0290(4) 0.0422(4) 0.0364(4) -0.0075(3) -0.0063(3) 0.0031(3)
Cl32 0.0440(5) 0.0413(4) 0.0444(5) 0.0017(4) -0.0006(4) -0.0144(4)
C1C1 0.0204(14) 0.0300(15) 0.0376(16) -0.0035(12) -0.0041(12) -0.0058(11)
Cl11 0.0312(4) 0.0573(5) 0.0532(5) -0.0222(4) -0.0063(4) -0.0102(4)
Cl21 0.0348(4) 0.0501(5) 0.0513(5) -0.0016(4) -0.0148(4) 0.0061(4)
Cl31 0.0693(6) 0.0322(4) 0.0641(6) 0.0074(4) -0.0300(5) -0.0202(4)
Zn1 0.01844(14) 0.01627(13) 0.01391(13) -0.00213(10) -0.00164(10) -0.00671(11)

loop_
_atom_type_symbol
_atom_type_description
_atom_type_scat_dispersion_real
_atom_type_scat_dispersion_imag
_atom_type_scat_source
C C 0.0033 0.0016 'International Tables Vol C Tables 4.2.6.8 and 6.1.1.4'
H H 0.0000 0.0000 'International Tables Vol C Tables 4.2.6.8 and 6.1.1.4'
N N 0.0061 0.0033 'International Tables Vol C Tables 4.2.6.8 and 6.1.1.4'
O O 0.0106 0.0060 'International Tables Vol C Tables 4.2.6.8 and 6.1.1.4'
Cl Cl 0.1484 0.1585 'International Tables Vol C Tables 4.2.6.8 and 6.1.1.4'
Zn Zn 0.2839 1.4301 'International Tables Vol C Tables 4.2.6.8 and 6.1.1.4'

loop_
_geom_angle_atom_site_label_1
_geom_angle_atom_site_label_2
_geom_angle_atom_site_label_3
_geom_angle
_geom_angle_site_symmetry_1
_geom_angle_site_symmetry_3
C26 O2 Zn1 123.99(16) . 2_757
C18 N2 Zn1 119.87(15) . 2_757
C20 N2 C18 119.2(2) . .
C20 N2 Zn1 120.29(16) . 2_757
C11 N3 C15 110.03(19) . .
C17 C18 N2 117.7(2) . .
C19 C18 N2 121.4(2) . .
C19 C18 C17 120.8(2) . .
C16 C17 C18 123.5(2) . .
C18 C19 C14 117.5(2) . .
N2 C20 C21 126.9(2) . .
C19 C14 C12 131.6(2) . .
C19 C14 C15 121.0(2) . .
C15 C14 C12 107.4(2) . .
C22 C23 C24 118.8(2) . .
C9 C10 C11 114.8(2) . .
C9 C10 C27 122.2(2) . .
C11 C10 C27 123.0(2) . .
C10 C9 C8 123.1(2) . .
C11 C12 C14 107.1(2) . .
C13 C12 C14 132.1(2) . .
C13 C12 C11 120.7(2) . .
N3 C11 C10 129.8(2) . .
N3 C11 C12 107.6(2) . .
C10 C11 C12 122.5(2) . .
C8 C13 C12 117.2(2) . .
C17 C16 C31 122.4(2) . .
C17 C16 C15 114.5(2) . .
C15 C16 C31 123.1(2) . .
C32 C31 C34 110.0(2) . .
C33 C31 C32 107.4(2) . .
C33 C31 C34 107.4(2) . .
C33 C31 C16 112.0(2) . .
C16 C31 C32 109.2(2) . .
C16 C31 C34 110.8(2) . .
N3 C15 C14 107.9(2) . .
N3 C15 C16 129.5(2) . .
C14 C15 C16 122.6(2) . .
C23 C22 C21 121.9(2) . .
C10 C27 C29 109.8(2) . .
C10 C27 C30 109.5(2) . .
C29 C27 C30 110.5(2) . .
C28 C27 C10 111.4(2) . .
C28 C27 C29 107.2(2) . .
C28 C27 C30 108.4(2) . .
C22 C21 C20 115.2(2) . .
C22 C21 C26 119.1(2) . .
C26 C21 C20 125.7(2) . .
O2 C26 C21 124.8(2) . .
O2 C26 C25 117.9(2) . .
C25 C26 C21 117.3(2) . .
C25 C24 C23 121.0(2) . .
C9 C8 N1 116.5(2) . .
C13 C8 C9 121.6(2) . .
C13 C8 N1 121.7(2) . .
C24 C25 C26 121.8(3) . .
C8 N1 Zn1 115.85(15) . .
C7 N1 C8 120.5(2) . .
C7 N1 Zn1 121.22(17) . .
C1 O1 Zn1 124.81(16) . .
C3 C2 C1 121.9(3) . .
O1 C1 C2 118.1(2) . .
O1 C1 C6 124.6(2) . .
C2 C1 C6 117.2(2) . .
C1 C6 C7 125.6(2) . .
C5 C6 C1 119.0(2) . .
C5 C6 C7 115.3(2) . .
C5 C4 C3 118.7(2) . .
C2 C3 C4 120.8(3) . .
N1 C7 C6 126.1(2) . .
C4 C5 C6 122.2(3) . .
Cl22 C1C2 Cl12 110.26(17) . .
Cl22 C1C2 Cl32 110.57(17) . .
Cl32 C1C2 Cl12 110.69(17) . .
Cl21 C1C1 Cl11 110.60(17) . .
Cl21 C1C1 Cl31 110.24(17) . .
Cl31 C1C1 Cl11 111.03(18) . .
O2 Zn1 N2 97.92(8) 2_757 2_757
O2 Zn1 N1 119.17(8) 2_757 .
O2 Zn1 O1 122.22(8) 2_757 .
N2 Zn1 N1 97.42(8) 2_757 .
O1 Zn1 N2 122.59(8) . 2_757
O1 Zn1 N1 96.26(8) . .

loop_
_geom_bond_atom_site_label_1
_geom_bond_atom_site_label_2
_geom_bond_distance
_geom_bond_site_symmetry_2
O2 C26 1.318(3) .
O2 Zn1 1.9027(17) 2_757
N2 C18 1.430(3) .
N2 C20 1.293(3) .
N2 Zn1 2.007(2) 2_757
N3 C11 1.389(3) .
N3 C15 1.393(3) .
C18 C17 1.404(3) .
C18 C19 1.387(3) .
C17 C16 1.395(3) .
C19 C14 1.393(3) .
C20 C21 1.445(3) .
C14 C12 1.444(3) .
C14 C15 1.406(3) .
C23 C22 1.376(4) .
C23 C24 1.391(4) .
C10 C9 1.393(3) .
C10 C11 1.407(3) .
C10 C27 1.533(3) .
C29 C27 1.536(3) .
C32 C31 1.536(4) .
C9 C8 1.406(3) .
C12 C11 1.417(3) .
C12 C13 1.399(3) .
C34 C31 1.538(4) .
C13 C8 1.378(3) .
C33 C31 1.531(4) .
C16 C31 1.533(3) .
C16 C15 1.411(3) .
C22 C21 1.420(3) .
C27 C28 1.532(3) .
C27 C30 1.541(3) .
C21 C26 1.424(3) .
C26 C25 1.417(3) .
C24 C25 1.377(4) .
C8 N1 1.434(3) .
N1 C7 1.284(3) .
N1 Zn1 2.023(2) .
O1 C1 1.324(3) .
O1 Zn1 1.9178(17) .
C2 C1 1.417(3) .
C2 C3 1.373(4) .
C1 C6 1.425(3) .
C6 C7 1.446(3) .
C6 C5 1.411(3) .
C4 C3 1.393(4) .
C4 C5 1.374(4) .
O1M C1M 1.424(3) .
C1C2 Cl12 1.764(3) .
C1C2 Cl22 1.762(3) .
C1C2 Cl32 1.764(3) .
C1C1 Cl11 1.767(3) .
C1C1 Cl21 1.752(3) .
C1C1 Cl31 1.755(3) .
Zn1 O2 1.9028(17) 2_757
Zn1 N2 2.007(2) 2_757
